data_7056781
loop_
_publ_author_name
'Jagtap, Rohidas M.'
'Thorat, Shridhar H.'
'Gonnade, Rajesh G.'
'Khan, Ayesha A.'
'Pardeshi, Satish K.'

_publ_section_title
;
 X-ray crystal structures and anti-breast cancer property of
 3-tert-butoxycarbonyl-2-arylthiazolidine-4-carboxylic acids
;
_journal_issue 2
_journal_name_full 'New Journal of Chemistry'
_journal_page_first 1078
_journal_paper_doi 10.1039/C7NJ02961F
_journal_volume 42
_journal_year 2018
_chemical_absolute_configuration syn
_chemical_formula_moiety 'C10 H9 Cl2 N O2 S'
_chemical_formula_sum 'C10 H9 Cl2 N O2 S'
_chemical_formula_weight 278.14
_space_group_crystal_system orthorhombic
_space_group_IT_number 19
_space_group_name_Hall 'P 2ac 2ab'
_space_group_name_H-M_alt 'P 21 21 21'
_symmetry_space_group_name_Hall 'P 2ac 2ab'
_symmetry_space_group_name_H-M 'P 21 21 21'
_atom_sites_solution_hydrogens mixed
_audit_creation_method SHELXL-2014/7
_audit_update_record
;
2017-11-16 deposited with the CCDC.
2017-12-05 downloaded from the CCDC.
;
_cell_angle_alpha 90
_cell_angle_beta 90
_cell_angle_gamma 90
_cell_formula_units_Z 4
_cell_length_a 6.9790(7)
_cell_length_b 8.4645(9)
_cell_length_c 19.895(2)
_cell_measurement_reflns_used 7162
_cell_measurement_temperature 296(2)
_cell_measurement_theta_max 33.54
_cell_measurement_theta_min 2.62
_cell_volume 1175.3(2)
_computing_cell_refinement 'Bruker SAINT'
_computing_data_collection 'Bruker APEX2'
_computing_data_reduction 'Bruker SAINT'
_computing_molecular_graphics 'Bruker SHELXTL'
_computing_publication_material 'Bruker SHELXTL'
_computing_structure_refinement 'SHELXL-97 (Sheldrick, 2008)'
_computing_structure_solution 'SHELXS-97 (Sheldrick, 2008)'
_diffrn_ambient_temperature 296(2)
_diffrn_measured_fraction_theta_full 1.000
_diffrn_measured_fraction_theta_max 1.000
_diffrn_measurement_device_type 'Bruker APEX-II CCD'
_diffrn_measurement_method '\f and \w scans'
_diffrn_radiation_type MoK\a
_diffrn_radiation_wavelength 0.71073
_diffrn_reflns_av_R_equivalents 0.0243
_diffrn_reflns_av_unetI/netI 0.0204
_diffrn_reflns_Laue_measured_fraction_full 1.000
_diffrn_reflns_Laue_measured_fraction_max 1.000
_diffrn_reflns_limit_h_max 8
_diffrn_reflns_limit_h_min -8
_diffrn_reflns_limit_k_max 10
_diffrn_reflns_limit_k_min -9
_diffrn_reflns_limit_l_max 23
_diffrn_reflns_limit_l_min -22
_diffrn_reflns_number 7473
_diffrn_reflns_point_group_measured_fraction_full 1.000
_diffrn_reflns_point_group_measured_fraction_max 1.000
_diffrn_reflns_theta_full 24.998
_diffrn_reflns_theta_max 24.998
_diffrn_reflns_theta_min 2.047
_exptl_absorpt_coefficient_mu 0.712
_exptl_absorpt_correction_T_max 0.825
_exptl_absorpt_correction_T_min 0.754
_exptl_absorpt_correction_type multi-scan
_exptl_absorpt_process_details sadabs,(bruker,2016)
_exptl_crystal_colour colourless
_exptl_crystal_density_diffrn 1.572
_exptl_crystal_description block
_exptl_crystal_F_000 568
_exptl_crystal_size_max 0.420
_exptl_crystal_size_mid 0.320
_exptl_crystal_size_min 0.280
_refine_diff_density_max 0.240
_refine_diff_density_min -0.236
_refine_diff_density_rms 0.068
_refine_ls_abs_structure_details
;
 Flack x determined using 807 quotients [(I+)-(I-)]/[(I+)+(I-)]
 (Parsons, Flack and Wagner, Acta Cryst. B69 (2013) 249-259).
;
_refine_ls_abs_structure_Flack 0.02(2)
_refine_ls_extinction_coef 0.025(3)
_refine_ls_extinction_expression Fc^*^=kFc[1+0.001xFc^2^\l^3^/sin(2\q)]^-1/4^
_refine_ls_extinction_method 'SHELXL-2014/7 (Sheldrick 2014'
_refine_ls_goodness_of_fit_ref 1.023
_refine_ls_hydrogen_treatment mixed
_refine_ls_matrix_type full
_refine_ls_number_parameters 151
_refine_ls_number_reflns 2058
_refine_ls_number_restraints 0
_refine_ls_restrained_S_all 1.023
_refine_ls_R_factor_all 0.0245
_refine_ls_R_factor_gt 0.0239
_refine_ls_shift/su_max 0.000
_refine_ls_shift/su_mean 0.000
_refine_ls_structure_factor_coef Fsqd
_refine_ls_weighting_details 'w=1/[\s^2^(Fo^2^)+(0.0432P)^2^+0.1885P] where P=(Fo^2^+2Fc^2^)/3'
_refine_ls_weighting_scheme calc
_refine_ls_wR_factor_gt 0.0642
_refine_ls_wR_factor_ref 0.0648
_reflns_Friedel_coverage 0.684
_reflns_Friedel_fraction_full 0.999
_reflns_Friedel_fraction_max 0.999
_reflns_number_gt 2017
_reflns_number_total 2058
_reflns_threshold_expression 'I > 2\s(I)'
_cod_data_source_file c7nj02961f2.cif
_cod_data_source_block 2_6_CL_0m
_cod_depositor_comments 'Adding full bibliography for 7056781--7056785.cif.'
_cod_original_cell_volume 1175.2(2)
_cod_database_code 7056781
_shelx_shelxl_version_number 2014/7
_shelx_space_group_comment
;
The symmetry employed for this shelxl refinement is uniquely defined
by the following loop, which should always be used as a source of
symmetry information in preference to the above space-group names.
They are only intended as comments.
;
_shelx_estimated_absorpt_t_min 0.754
_shelx_estimated_absorpt_t_max 0.825

loop_
_space_group_symop_operation_xyz
'x, y, z'
'x+1/2, -y+1/2, -z'
'-x, y+1/2, -z+1/2'
'-x+1/2, -y, z+1/2'

loop_
_atom_site_label
_atom_site_type_symbol
_atom_site_fract_x
_atom_site_fract_y
_atom_site_fract_z
_atom_site_U_iso_or_equiv
_atom_site_adp_type
_atom_site_occupancy
_atom_site_site_symmetry_order
_atom_site_calc_flag
_atom_site_refinement_flags_posn
_atom_site_refinement_flags_adp
Cl1 Cl 0.18231(15) 1.32834(8) 0.11659(4) 0.0675(3) Uani 1 1 d . .
Cl2 Cl 0.20724(11) 0.71622(8) 0.03034(3) 0.0495(2) Uani 1 1 d . .
S1 S -0.04009(9) 0.86037(8) 0.16429(3) 0.0432(2) Uani 1 1 d . .
O1 O 0.5614(4) 0.6270(3) 0.20685(11) 0.0666(7) Uani 1 1 d . .
O2 O 0.4058(3) 0.6133(2) 0.30457(8) 0.0401(4) Uani 1 1 d . .
H2 H 0.4742 0.5358 0.3107 0.060 Uiso 1 1 calc R U
N1 N 0.3468(3) 0.8825(2) 0.16663(9) 0.0296(4) Uani 1 1 d . .
C1 C 0.1816(3) 0.9732(3) 0.14341(11) 0.0316(5) Uani 1 1 d . .
H1 H 0.1782 1.0701 0.1703 0.038 Uiso 1 1 calc R U
C2 C 0.2872(4) 0.7924(3) 0.22574(10) 0.0327(5) Uani 1 1 d . .
H2A H 0.2711 0.8651 0.2637 0.039 Uiso 1 1 calc R U
C3 C 0.0932(4) 0.7142(3) 0.21023(14) 0.0448(6) Uani 1 1 d . .
H3A H 0.0273 0.6860 0.2514 0.054 Uiso 1 1 calc R U
H3B H 0.1109 0.6196 0.1834 0.054 Uiso 1 1 calc R U
C4 C 0.4353(4) 0.6691(3) 0.24421(11) 0.0355(5) Uani 1 1 d . .
C5 C 0.1902(4) 1.0239(3) 0.07091(11) 0.0331(5) Uani 1 1 d . .
C6 C 0.1853(4) 1.1842(3) 0.05407(13) 0.0427(6) Uani 1 1 d . .
C7 C 0.1844(5) 1.2364(4) -0.01208(16) 0.0592(8) Uani 1 1 d . .
H7 H 0.1804 1.3438 -0.0217 0.071 Uiso 1 1 calc R U
C8 C 0.1895(5) 1.1280(4) -0.06285(15) 0.0639(9) Uani 1 1 d . .
H8 H 0.1878 1.1624 -0.1072 0.077 Uiso 1 1 calc R U
C9 C 0.1970(5) 0.9693(4) -0.04943(13) 0.0530(7) Uani 1 1 d . .
H9 H 0.2013 0.8962 -0.0843 0.064 Uiso 1 1 calc R U
C10 C 0.1982(4) 0.9196(3) 0.01666(11) 0.0368(5) Uani 1 1 d . .
H1N H 0.378(4) 0.818(3) 0.1377(14) 0.029(6) Uiso 1 1 d . .

loop_
_atom_site_aniso_label
_atom_site_aniso_U_11
_atom_site_aniso_U_22
_atom_site_aniso_U_33
_atom_site_aniso_U_23
_atom_site_aniso_U_13
_atom_site_aniso_U_12
Cl1 0.0943(6) 0.0292(3) 0.0788(5) -0.0029(3) -0.0033(5) 0.0081(4)
Cl2 0.0621(4) 0.0394(3) 0.0469(4) -0.0132(3) -0.0019(3) 0.0015(3)
S1 0.0323(3) 0.0488(4) 0.0485(4) 0.0056(3) 0.0042(3) 0.0027(3)
O1 0.0815(15) 0.0689(14) 0.0496(11) 0.0196(10) 0.0243(11) 0.0392(13)
O2 0.0467(10) 0.0403(10) 0.0332(8) 0.0075(7) 0.0010(7) 0.0087(8)
N1 0.0352(10) 0.0277(9) 0.0258(9) -0.0010(8) -0.0009(8) 0.0018(8)
C1 0.0357(12) 0.0283(11) 0.0309(11) -0.0022(8) 0.0009(9) 0.0037(10)
C2 0.0418(12) 0.0295(10) 0.0269(9) -0.0001(8) 0.0014(9) 0.0037(11)
C3 0.0430(14) 0.0397(13) 0.0515(14) 0.0127(12) 0.0065(11) -0.0019(12)
C4 0.0459(13) 0.0312(12) 0.0295(10) 0.0008(9) -0.0002(10) 0.0035(10)
C5 0.0298(11) 0.0357(12) 0.0339(11) 0.0035(9) -0.0034(9) 0.0035(10)
C6 0.0423(13) 0.0355(12) 0.0503(14) 0.0060(10) -0.0035(11) 0.0061(12)
C7 0.0618(18) 0.0537(17) 0.0621(18) 0.0277(15) -0.0004(15) 0.0083(16)
C8 0.0599(17) 0.090(2) 0.0416(15) 0.0276(16) -0.0017(13) 0.0055(19)
C9 0.0497(15) 0.076(2) 0.0329(13) 0.0002(12) -0.0035(12) 0.0049(16)
C10 0.0337(11) 0.0421(13) 0.0345(12) -0.0003(9) -0.0016(10) 0.0016(11)

loop_
_atom_type_symbol
_atom_type_description
_atom_type_scat_dispersion_real
_atom_type_scat_dispersion_imag
_atom_type_scat_source
C C 0.0033 0.0016 'International Tables Vol C Tables 4.2.6.8 and 6.1.1.4'
H H 0.0000 0.0000 'International Tables Vol C Tables 4.2.6.8 and 6.1.1.4'
N N 0.0061 0.0033 'International Tables Vol C Tables 4.2.6.8 and 6.1.1.4'
O O 0.0106 0.0060 'International Tables Vol C Tables 4.2.6.8 and 6.1.1.4'
Cl Cl 0.1484 0.1585 'International Tables Vol C Tables 4.2.6.8 and 6.1.1.4'
S S 0.1246 0.1234 'International Tables Vol C Tables 4.2.6.8 and 6.1.1.4'

loop_
_geom_angle_atom_site_label_1
_geom_angle_atom_site_label_2
_geom_angle_atom_site_label_3
_geom_angle
C3 S1 C1 92.08(11)
C4 O2 H2 109.5
C1 N1 C2 107.70(18)
C1 N1 H1N 109.5(18)
C2 N1 H1N 107.0(18)
N1 C1 C5 114.9(2)
N1 C1 S1 108.37(15)
C5 C1 S1 113.08(17)
N1 C1 H1 106.6
C5 C1 H1 106.6
S1 C1 H1 106.6
N1 C2 C4 111.11(19)
N1 C2 C3 108.28(19)
C4 C2 C3 110.7(2)
N1 C2 H2A 108.9
C4 C2 H2A 108.9
C3 C2 H2A 108.9
C2 C3 S1 105.14(17)
C2 C3 H3A 110.7
S1 C3 H3A 110.7
C2 C3 H3B 110.7
S1 C3 H3B 110.7
H3A C3 H3B 108.8
O1 C4 O2 125.1(2)
O1 C4 C2 123.5(2)
O2 C4 C2 111.4(2)
C10 C5 C6 115.4(2)
C10 C5 C1 124.2(2)
C6 C5 C1 120.3(2)
C7 C6 C5 122.4(3)
C7 C6 Cl1 117.0(2)
C5 C6 Cl1 120.6(2)
C8 C7 C6 119.2(3)
C8 C7 H7 120.4
C6 C7 H7 120.4
C7 C8 C9 121.0(3)
C7 C8 H8 119.5
C9 C8 H8 119.5
C8 C9 C10 118.9(3)
C8 C9 H9 120.5
C10 C9 H9 120.5
C9 C10 C5 123.0(2)
C9 C10 Cl2 116.7(2)
C5 C10 Cl2 120.35(18)

loop_
_geom_bond_atom_site_label_1
_geom_bond_atom_site_label_2
_geom_bond_distance
Cl1 C6 1.742(3)
Cl2 C10 1.744(3)
S1 C3 1.798(3)
S1 C1 1.865(3)
O1 C4 1.206(3)
O2 C4 1.307(3)
O2 H2 0.8200
N1 C1 1.460(3)
N1 C2 1.462(3)
N1 H1N 0.82(3)
C1 C5 1.506(3)
C1 H1 0.9800
C2 C4 1.514(3)
C2 C3 1.538(4)
C2 H2A 0.9800
C3 H3A 0.9700
C3 H3B 0.9700
C5 C10 1.395(3)
C5 C6 1.398(3)
C6 C7 1.388(4)
C7 C8 1.365(5)
C7 H7 0.9300
C8 C9 1.371(5)
C8 H8 0.9300
C9 C10 1.381(4)
C9 H9 0.9300

loop_
_geom_torsion_atom_site_label_1
_geom_torsion_atom_site_label_2
_geom_torsion_atom_site_label_3
_geom_torsion_atom_site_label_4
_geom_torsion
C2 N1 C1 C5 -158.19(19)
C2 N1 C1 S1 -30.6(2)
C3 S1 C1 N1 6.19(17)
C3 S1 C1 C5 134.84(18)
C1 N1 C2 C4 167.83(19)
C1 N1 C2 C3 46.1(2)
N1 C2 C3 S1 -40.0(2)
C4 C2 C3 S1 -161.97(16)
C1 S1 C3 C2 18.42(17)
N1 C2 C4 O1 -15.7(3)
C3 C2 C4 O1 104.6(3)
N1 C2 C4 O2 165.6(2)
C3 C2 C4 O2 -74.1(3)
N1 C1 C5 C10 61.6(3)
S1 C1 C5 C10 -63.6(3)
N1 C1 C5 C6 -120.1(3)
S1 C1 C5 C6 114.7(2)
C10 C5 C6 C7 1.3(4)
C1 C5 C6 C7 -177.1(3)
C10 C5 C6 Cl1 -178.1(2)
C1 C5 C6 Cl1 3.5(4)
C5 C6 C7 C8 -0.4(5)
Cl1 C6 C7 C8 179.1(3)
C6 C7 C8 C9 -0.6(5)
C7 C8 C9 C10 0.4(5)
C8 C9 C10 C5 0.6(5)
C8 C9 C10 Cl2 179.8(3)
C6 C5 C10 C9 -1.4(4)
C1 C5 C10 C9 176.9(3)
C6 C5 C10 Cl2 179.4(2)
C1 C5 C10 Cl2 -2.3(4)
